data_4332058
loop_
_publ_author_name
'Barrett, Anthony G. M.'
'Gray, Andrew A.'
'Hill, Michael S.'
'Hitchcock, Peter B.'
'Procopiou, Panayiotis A.'
'White, Andrew J. P.'

_publ_section_title
;
 Imino Sulfinamidines:&#x00A0; Synthesis and Coordination Chemistry of a
 Novel Class of Chiral Bidentate Ligands
;
_journal_issue 8
_journal_name_full 'Inorganic Chemistry'
_journal_page_first 3352
_journal_page_last 3358
_journal_paper_doi 10.1021/ic052104m
_journal_volume 45
_journal_year 2006
_chemical_formula_sum 'C63 H94 I2 Li2 N6 O2 S2'
_chemical_formula_weight 1299.24
_chemical_name_systematic
; 
 ? 
;
_space_group_IT_number 2
_symmetry_cell_setting triclinic
_symmetry_space_group_name_Hall '-P 1'
_symmetry_space_group_name_H-M 'P -1'
_atom_sites_solution_hydrogens geom
_atom_sites_solution_primary direct
_atom_sites_solution_secondary difmap
_audit_creation_method SHELXL-97
_cell_angle_alpha 92.793(5)
_cell_angle_beta 96.704(5)
_cell_angle_gamma 100.416(5)
_cell_formula_units_Z 1
_cell_length_a 8.7614(6)
_cell_length_b 10.5627(7)
_cell_length_c 18.4739(12)
_cell_measurement_temperature 173(2)
_cell_measurement_theta_max 32.6470
_cell_measurement_theta_min 4.1905
_cell_volume 1665.7(2)
_computing_cell_refinement 'CrysAlis RED, Oxford Diffraction Ltd'
_computing_data_collection 'CrysAlis CCD, Oxford Diffraction Ltd'
_computing_data_reduction 'CrysAlis RED, Oxford Diffraction Ltd'
_computing_molecular_graphics 'Bruker SHELXTL'
_computing_publication_material 'Bruker SHELXTL'
_computing_structure_refinement 'SHELXL-97 (Sheldrick, 1997)'
_computing_structure_solution 'SHELXS-97 (Sheldrick, 1990)'
_diffrn_ambient_temperature 173(2)
_diffrn_detector_area_resol_mean 15.9863
_diffrn_measured_fraction_theta_full 0.902
_diffrn_measured_fraction_theta_max 0.902
_diffrn_measurement_device_type 'OD Xcalibur 3'
_diffrn_measurement_method \w
_diffrn_radiation_monochromator graphite
_diffrn_radiation_source 'Enhance (Mo) X-ray Source'
_diffrn_radiation_type MoK\a
_diffrn_radiation_wavelength 0.71073
_diffrn_reflns_av_R_equivalents 0.0392
_diffrn_reflns_av_sigmaI/netI 0.0834
_diffrn_reflns_limit_h_max 10
_diffrn_reflns_limit_h_min -13
_diffrn_reflns_limit_k_max 15
_diffrn_reflns_limit_k_min -13
_diffrn_reflns_limit_l_max 26
_diffrn_reflns_limit_l_min -27
_diffrn_reflns_number 18867
_diffrn_reflns_theta_full 32.72
_diffrn_reflns_theta_max 32.72
_diffrn_reflns_theta_min 4.20
_exptl_absorpt_coefficient_mu 1.050
_exptl_absorpt_correction_T_max 0.97929
_exptl_absorpt_correction_T_min 0.85762
_exptl_absorpt_correction_type 'numeric analytical'
_exptl_crystal_colour Colourless
_exptl_crystal_density_diffrn 1.295
_exptl_crystal_density_method 'not measured'
_exptl_crystal_description plates
_exptl_crystal_F_000 674
_exptl_crystal_size_max 0.16
_exptl_crystal_size_mid 0.14
_exptl_crystal_size_min 0.02
_refine_diff_density_max 0.853
_refine_diff_density_min -0.983
_refine_diff_density_rms 0.083
_refine_ls_extinction_method none
_refine_ls_goodness_of_fit_ref 0.879
_refine_ls_hydrogen_treatment mixed
_refine_ls_matrix_type full
_refine_ls_number_parameters 382
_refine_ls_number_reflns 11075
_refine_ls_number_restraints 58
_refine_ls_restrained_S_all 0.882
_refine_ls_R_factor_all 0.0899
_refine_ls_R_factor_gt 0.0438
_refine_ls_shift/su_max 0.002
_refine_ls_shift/su_mean 0.000
_refine_ls_structure_factor_coef Fsqd
_refine_ls_weighting_details 'calc w=1/[\s^2^(Fo^2^)+(0.0473P)^2^+0.0000P] where P=(Fo^2^+2Fc^2^)/3'
_refine_ls_weighting_scheme calc
_refine_ls_wR_factor_gt 0.0908
_refine_ls_wR_factor_ref 0.1041
_reflns_number_gt 6213
_reflns_number_total 11075
_reflns_threshold_expression >2sigma(I)
_cod_data_source_file ic052104msup1.cif
_cod_data_source_block Compound_(LH.LiI.thf)2
_cod_depositor_comments
;
The following automatic conversions were performed:

'_symmetry_cell_setting' value 'Triclinic' changed to 'triclinic'
according to /home/saulius/struct/CIF-dictionaries/cif_core.dic
dictionary named 'cif_core.dic' version 2.4.2 from 2011-04-26.

Automatic conversion script
Id: cif_fix_values 1891 2012-01-12 08:04:46Z andrius 
;
_cod_original_cell_volume 1665.71(19)
_cod_original_sg_symbol_H-M P-1
_cod_database_code 4332058

loop_
_symmetry_equiv_pos_as_xyz
'x, y, z'
'-x, -y, -z'

loop_
_atom_site_label
_atom_site_type_symbol
_atom_site_fract_x
_atom_site_fract_y
_atom_site_fract_z
_atom_site_U_iso_or_equiv
_atom_site_adp_type
_atom_site_occupancy
_atom_site_symmetry_multiplicity
_atom_site_calc_flag
_atom_site_refinement_flags
_atom_site_disorder_assembly
_atom_site_disorder_group
I I 0.57484(2) 0.832256(17) 0.545308(10) 0.04260(8) Uani 1 1 d . . .
Li Li 0.3428(5) 0.9042(4) 0.4479(2) 0.0358(10) Uani 1 1 d . . .
N1 N 0.4873(3) 0.6371(2) 0.29010(12) 0.0338(5) Uani 1 1 d D . .
H1 H 0.406(2) 0.628(3) 0.2545(12) 0.051(9) Uiso 1 1 d D . .
S2 S 0.50980(8) 0.78296(6) 0.33274(3) 0.03122(14) Uani 1 1 d . . .
N3 N 0.3493(2) 0.8304(2) 0.34510(11) 0.0300(5) Uani 1 1 d . . .
C4 C 0.2365(3) 0.8231(2) 0.28473(13) 0.0293(5) Uani 1 1 d . . .
N5 N 0.2501(2) 0.76788(19) 0.22303(11) 0.0285(4) Uani 1 1 d . . .
C6 C 0.4735(3) 0.5248(2) 0.33690(15) 0.0361(6) Uani 1 1 d . . .
C7 C 0.3317(4) 0.5129(3) 0.37822(17) 0.0461(7) Uani 1 1 d . . .
H7A H 0.3449 0.5873 0.4137 0.069 Uiso 1 1 calc R . .
H7B H 0.3216 0.4334 0.4039 0.069 Uiso 1 1 calc R . .
H7C H 0.2373 0.5104 0.3436 0.069 Uiso 1 1 calc R . .
C8 C 0.4524(4) 0.4064(3) 0.28250(17) 0.0483(7) Uani 1 1 d . . .
H8A H 0.5448 0.4117 0.2568 0.072 Uiso 1 1 calc R . .
H8B H 0.3594 0.4043 0.2470 0.072 Uiso 1 1 calc R . .
H8C H 0.4395 0.3278 0.3090 0.072 Uiso 1 1 calc R . .
C9 C 0.6237(3) 0.5357(3) 0.38903(16) 0.0435(7) Uani 1 1 d . . .
H9A H 0.7128 0.5417 0.3610 0.065 Uiso 1 1 calc R . .
H9B H 0.6178 0.4592 0.4173 0.065 Uiso 1 1 calc R . .
H9C H 0.6373 0.6131 0.4223 0.065 Uiso 1 1 calc R . .
C10 C 0.5925(3) 0.8799(2) 0.26467(14) 0.0317(5) Uani 1 1 d . . .
C11 C 0.6662(3) 0.8314(3) 0.21041(15) 0.0367(6) Uani 1 1 d . . .
H11A H 0.6672 0.7417 0.2051 0.044 Uiso 1 1 calc R . .
C12 C 0.7387(4) 0.9143(3) 0.16378(18) 0.0482(7) Uani 1 1 d . . .
H12A H 0.7885 0.8812 0.1260 0.058 Uiso 1 1 calc R . .
C13 C 0.7391(4) 1.0452(3) 0.17175(17) 0.0473(7) Uani 1 1 d . . .
H13A H 0.7891 1.1019 0.1397 0.057 Uiso 1 1 calc R . .
C14 C 0.6664(4) 1.0926(3) 0.22657(17) 0.0463(7) Uani 1 1 d . . .
H14A H 0.6676 1.1827 0.2324 0.056 Uiso 1 1 calc R . .
C15 C 0.5925(3) 1.0117(3) 0.27282(15) 0.0383(6) Uani 1 1 d . . .
H15A H 0.5416 1.0452 0.3101 0.046 Uiso 1 1 calc R . .
C16 C 0.1010(4) 0.8853(3) 0.30119(16) 0.0491(8) Uani 1 1 d . . .
H16A H 0.1398 0.9761 0.3180 0.074 Uiso 1 1 calc R . .
H16B H 0.0490 0.8403 0.3394 0.074 Uiso 1 1 calc R . .
H16C H 0.0261 0.8798 0.2568 0.074 Uiso 1 1 calc R . .
C17 C 0.1357(3) 0.7587(2) 0.16099(13) 0.0292(5) Uani 1 1 d . . .
C18 C 0.1454(3) 0.8564(3) 0.11182(14) 0.0339(6) Uani 1 1 d . . .
C19 C 0.0390(3) 0.8376(3) 0.04842(14) 0.0415(7) Uani 1 1 d . . .
H19A H 0.0440 0.9025 0.0145 0.050 Uiso 1 1 calc R . .
C20 C -0.0736(4) 0.7271(3) 0.03371(16) 0.0450(7) Uani 1 1 d . . .
H20A H -0.1467 0.7175 -0.0093 0.054 Uiso 1 1 calc R . .
C21 C -0.0803(4) 0.6307(3) 0.08115(16) 0.0439(7) Uani 1 1 d . . .
H21A H -0.1579 0.5546 0.0706 0.053 Uiso 1 1 calc R . .
C22 C 0.0256(3) 0.6436(3) 0.14467(15) 0.0359(6) Uani 1 1 d . A .
C23 C 0.2677(3) 0.9786(3) 0.12592(17) 0.0460(7) Uani 1 1 d . . .
H23A H 0.3490 0.9636 0.1656 0.055 Uiso 1 1 calc R . .
C24 C 0.3493(5) 1.0140(4) 0.0597(2) 0.0715(11) Uani 1 1 d . . .
H24A H 0.4009 0.9438 0.0449 0.107 Uiso 1 1 calc R . .
H24B H 0.4276 1.0933 0.0720 0.107 Uiso 1 1 calc R . .
H24C H 0.2721 1.0278 0.0195 0.107 Uiso 1 1 calc R . .
C25 C 0.1999(5) 1.0927(3) 0.1524(2) 0.0752(12) Uani 1 1 d . . .
H25A H 0.2826 1.1699 0.1605 0.113 Uiso 1 1 calc R . .
H25B H 0.1571 1.0742 0.1982 0.113 Uiso 1 1 calc R . .
H25C H 0.1165 1.1076 0.1154 0.113 Uiso 1 1 calc R . .
C26 C 0.0212(3) 0.5340(3) 0.19545(16) 0.0411(7) Uani 1 1 d D . .
H26A H 0.1321 0.5351 0.2162 0.049 Uiso 0.78(3) 1 calc PR A 2
H26B H 0.1317 0.5369 0.2174 0.049 Uiso 0.22(3) 1 d PR A 1
C27 C -0.1169(17) 0.5247(11) 0.2374(8) 0.098(4) Uani 0.78(3) 1 d PDU A 1
H27A H -0.1101 0.6059 0.2666 0.147 Uiso 0.78(3) 1 calc PR A 1
H27B H -0.1171 0.4538 0.2697 0.147 Uiso 0.78(3) 1 calc PR A 1
H27C H -0.2137 0.5082 0.2031 0.147 Uiso 0.78(3) 1 calc PR A 1
C28 C 0.0240(18) 0.4059(6) 0.1553(4) 0.073(2) Uani 0.78(3) 1 d PD A 1
H28A H 0.1209 0.4122 0.1329 0.110 Uiso 0.78(3) 1 calc PR A 1
H28B H -0.0661 0.3845 0.1172 0.110 Uiso 0.78(3) 1 calc PR A 1
H28C H 0.0191 0.3382 0.1898 0.110 Uiso 0.78(3) 1 calc PR A 1
C27' C -0.069(2) 0.545(2) 0.2606(10) 0.044(6) Uiso 0.22(3) 1 d PD A 2
H27D H 0.0017 0.5920 0.3021 0.067 Uiso 0.22(3) 1 calc PR A 2
H27E H -0.1124 0.4583 0.2739 0.067 Uiso 0.22(3) 1 calc PR A 2
H27F H -0.1544 0.5913 0.2475 0.067 Uiso 0.22(3) 1 calc PR A 2
C28' C -0.040(3) 0.3995(16) 0.1565(12) 0.051(6) Uiso 0.22(3) 1 d PD A 2
H28D H 0.0375 0.3762 0.1269 0.077 Uiso 0.22(3) 1 calc PR A 2
H28E H -0.1380 0.4004 0.1248 0.077 Uiso 0.22(3) 1 calc PR A 2
H28F H -0.0602 0.3361 0.1929 0.077 Uiso 0.22(3) 1 calc PR A 2
O30 O 0.1447(2) 0.8491(2) 0.48815(11) 0.0470(5) Uani 1 1 d D . .
C31 C 0.0456(10) 0.7256(6) 0.4733(4) 0.0687(19) Uani 0.722(13) 1 d PD B 1
H31A H 0.0966 0.6683 0.4440 0.082 Uiso 0.722(13) 1 calc PR B 1
H31B H -0.0544 0.7344 0.4448 0.082 Uiso 0.722(13) 1 calc PR B 1
C32 C 0.0155(9) 0.6697(6) 0.5423(4) 0.0713(19) Uani 0.722(13) 1 d PD B 1
H32A H 0.0723 0.5976 0.5505 0.086 Uiso 0.722(13) 1 calc PR B 1
H32B H -0.0977 0.6368 0.5422 0.086 Uiso 0.722(13) 1 calc PR B 1
C33 C 0.0728(11) 0.7759(8) 0.5997(3) 0.078(2) Uani 0.722(13) 1 d PD B 1
H33A H 0.1653 0.7592 0.6314 0.093 Uiso 0.722(13) 1 calc PR B 1
H33B H -0.0099 0.7866 0.6305 0.093 Uiso 0.722(13) 1 calc PR B 1
C34 C 0.1145(12) 0.8913(8) 0.5586(3) 0.0571(17) Uani 0.722(13) 1 d PD B 1
H34A H 0.0274 0.9396 0.5539 0.069 Uiso 0.722(13) 1 calc PR B 1
H34B H 0.2085 0.9491 0.5847 0.069 Uiso 0.722(13) 1 calc PR B 1
C31' C 0.107(2) 0.7078(11) 0.4966(9) 0.055(4) Uiso 0.278(13) 1 d PD B 2
H31C H 0.1970 0.6659 0.4895 0.066 Uiso 0.278(13) 1 calc PR B 2
H31D H 0.0150 0.6652 0.4620 0.066 Uiso 0.278(13) 1 calc PR B 2
C32' C 0.072(2) 0.7054(17) 0.5737(10) 0.064(5) Uiso 0.278(13) 1 d PD B 2
H32C H -0.0217 0.6389 0.5768 0.077 Uiso 0.278(13) 1 calc PR B 2
H32D H 0.1613 0.6824 0.6051 0.077 Uiso 0.278(13) 1 calc PR B 2
C33' C 0.0450(17) 0.8337(15) 0.6001(9) 0.050(4) Uiso 0.278(13) 1 d PD B 2
H33C H 0.0793 0.8508 0.6532 0.060 Uiso 0.278(13) 1 calc PR B 2
H33D H -0.0670 0.8392 0.5901 0.060 Uiso 0.278(13) 1 calc PR B 2
C34' C 0.143(3) 0.9271(17) 0.5572(9) 0.049(5) Uiso 0.278(13) 1 d PD B 2
H34C H 0.0943 1.0034 0.5478 0.059 Uiso 0.278(13) 1 calc PR B 2
H34D H 0.2498 0.9561 0.5832 0.059 Uiso 0.278(13) 1 calc PR B 2
C40 C 0.3976(15) 0.6653(15) 0.0206(10) 0.071(6) Uiso 0.311(7) 1 d PDU C -1
H40A H 0.3690 0.6996 -0.0264 0.106 Uiso 0.311(7) 1 calc PR C -1
H40B H 0.4705 0.7323 0.0523 0.106 Uiso 0.311(7) 1 calc PR C -1
H40C H 0.3033 0.6384 0.0440 0.106 Uiso 0.311(7) 1 calc PR C -1
C41 C 0.4682(9) 0.5604(8) 0.0092(5) 0.039(2) Uiso 0.311(7) 1 d PGDU C -1
C42 C 0.5277(12) 0.5367(10) -0.0556(5) 0.063(6) Uiso 0.311(7) 1 d PGDU C -1
H42A H 0.5202 0.5933 -0.0937 0.076 Uiso 0.311(7) 1 calc PR C -1
C43 C 0.5981(13) 0.4301(12) -0.0647(5) 0.082(5) Uiso 0.311(7) 1 d PGDU C -1
H43A H 0.6387 0.4140 -0.1090 0.098 Uiso 0.311(7) 1 calc PR C -1
C44 C 0.6090(13) 0.3472(9) -0.0089(7) 0.102(9) Uiso 0.311(7) 1 d PGDU C -1
H44A H 0.6571 0.2744 -0.0151 0.123 Uiso 0.311(7) 1 calc PR C -1
C45 C 0.5495(13) 0.3709(10) 0.0559(6) 0.083(4) Uiso 0.311(7) 1 d PGDU C -1
H45A H 0.5569 0.3143 0.0940 0.100 Uiso 0.311(7) 1 calc PR C -1
C46 C 0.4791(11) 0.4775(11) 0.0650(4) 0.062(5) Uiso 0.311(7) 1 d PGDU C -1
H46A H 0.4384 0.4937 0.1093 0.074 Uiso 0.311(7) 1 calc PR C -1
C40' C 0.384(3) 0.607(3) 0.0694(18) 0.134(13) Uiso 0.189(7) 1 d PDU C -2
H40D H 0.4044 0.6955 0.0536 0.201 Uiso 0.189(7) 1 calc PR C -2
H40E H 0.4205 0.6087 0.1217 0.201 Uiso 0.189(7) 1 calc PR C -2
H40F H 0.2712 0.5729 0.0606 0.201 Uiso 0.189(7) 1 calc PR C -2
C41' C 0.4617(14) 0.5309(13) 0.0307(7) 0.031(3) Uiso 0.189(7) 1 d PGDU C -2
C42' C 0.5046(18) 0.5647(12) -0.0369(9) 0.065(6) Uiso 0.189(7) 1 d PGDU C -2
H42B H 0.4810 0.6415 -0.0564 0.078 Uiso 0.189(7) 1 calc PR C -2
C43' C 0.5821(19) 0.4860(18) -0.0760(6) 0.086(7) Uiso 0.189(7) 1 d PGDU C -2
H43B H 0.6114 0.5091 -0.1222 0.103 Uiso 0.189(7) 1 calc PR C -2
C44' C 0.6166(15) 0.3736(15) -0.0476(10) 0.043(5) Uiso 0.189(7) 1 d PGDU C -2
H44B H 0.6695 0.3198 -0.0743 0.052 Uiso 0.189(7) 1 calc PR C -2
C45' C 0.5736(18) 0.3398(11) 0.0200(10) 0.057(5) Uiso 0.189(7) 1 d PGDU C -2
H45B H 0.5972 0.2629 0.0395 0.068 Uiso 0.189(7) 1 calc PR C -2
C46' C 0.4962(18) 0.4184(16) 0.0591(6) 0.090(7) Uiso 0.189(7) 1 d PGDU C -2
H46B H 0.4668 0.3953 0.1053 0.107 Uiso 0.189(7) 1 calc PR C -2

loop_
_atom_site_aniso_label
_atom_site_aniso_U_11
_atom_site_aniso_U_22
_atom_site_aniso_U_33
_atom_site_aniso_U_23
_atom_site_aniso_U_13
_atom_site_aniso_U_12
I 0.06337(14) 0.02767(10) 0.03623(10) 0.00464(7) -0.00143(8) 0.01148(8)
Li 0.046(3) 0.033(2) 0.029(2) 0.0031(19) 0.0038(19) 0.008(2)
N1 0.0436(14) 0.0278(11) 0.0314(11) 0.0046(9) 0.0038(10) 0.0105(10)
S2 0.0363(4) 0.0282(3) 0.0285(3) 0.0029(3) 0.0018(3) 0.0054(3)
N3 0.0348(12) 0.0288(11) 0.0263(10) 0.0046(9) 0.0030(9) 0.0054(9)
C4 0.0340(14) 0.0266(12) 0.0279(12) 0.0057(10) 0.0051(10) 0.0051(10)
N5 0.0322(12) 0.0248(10) 0.0274(10) 0.0014(8) 0.0031(9) 0.0029(9)
C6 0.0427(16) 0.0277(13) 0.0407(14) 0.0093(11) 0.0083(12) 0.0103(12)
C7 0.065(2) 0.0325(14) 0.0501(17) 0.0185(13) 0.0283(15) 0.0154(14)
C8 0.066(2) 0.0297(14) 0.0495(17) 0.0078(13) 0.0056(15) 0.0098(14)
C9 0.0517(18) 0.0398(15) 0.0436(16) 0.0119(13) 0.0081(14) 0.0169(14)
C10 0.0283(13) 0.0321(13) 0.0327(13) 0.0043(11) -0.0011(11) 0.0026(11)
C11 0.0368(15) 0.0347(14) 0.0416(15) 0.0085(12) 0.0095(12) 0.0103(12)
C12 0.0440(18) 0.0557(19) 0.0487(17) 0.0118(15) 0.0177(14) 0.0097(15)
C13 0.0431(17) 0.0480(18) 0.0495(17) 0.0164(15) 0.0127(14) -0.0026(14)
C14 0.0542(19) 0.0300(14) 0.0487(17) 0.0029(13) 0.0007(15) -0.0043(13)
C15 0.0434(16) 0.0304(13) 0.0382(14) 0.0000(12) 0.0052(12) 0.0002(12)
C16 0.0538(19) 0.067(2) 0.0328(15) -0.0006(14) 0.0055(13) 0.0292(17)
C17 0.0305(14) 0.0296(12) 0.0280(12) -0.0013(10) 0.0038(10) 0.0078(10)
C18 0.0326(14) 0.0362(14) 0.0325(13) 0.0012(11) 0.0026(11) 0.0067(11)
C19 0.0458(18) 0.0465(17) 0.0326(14) 0.0065(13) -0.0006(13) 0.0122(14)
C20 0.0458(18) 0.0549(19) 0.0329(14) -0.0034(14) -0.0029(13) 0.0126(15)
C21 0.0436(17) 0.0408(16) 0.0430(16) -0.0068(14) -0.0010(13) 0.0032(13)
C22 0.0355(15) 0.0336(14) 0.0376(14) -0.0049(12) 0.0044(12) 0.0061(12)
C23 0.0391(17) 0.0409(16) 0.0522(18) 0.0186(14) -0.0073(14) -0.0038(13)
C24 0.068(3) 0.060(2) 0.091(3) 0.016(2) 0.037(2) 0.0041(19)
C25 0.110(3) 0.0432(19) 0.064(2) -0.0092(18) 0.027(2) -0.013(2)
C26 0.0436(17) 0.0304(14) 0.0466(16) 0.0033(12) 0.0049(13) 0.0004(12)
C27 0.127(7) 0.091(6) 0.106(6) 0.065(5) 0.070(6) 0.053(6)
C28 0.098(7) 0.043(3) 0.083(4) 0.004(3) 0.016(4) 0.023(3)
O30 0.0502(13) 0.0503(12) 0.0385(11) 0.0002(10) 0.0109(9) 0.0020(10)
C31 0.075(4) 0.057(3) 0.066(4) -0.001(3) 0.021(3) -0.017(3)
C32 0.081(4) 0.069(4) 0.055(4) 0.018(3) 0.007(3) -0.012(3)
C33 0.126(6) 0.061(5) 0.038(3) 0.010(3) 0.020(3) -0.012(4)
C34 0.076(5) 0.053(4) 0.046(3) 0.007(3) 0.026(3) 0.010(4)

loop_
_atom_type_symbol
_atom_type_description
_atom_type_scat_dispersion_real
_atom_type_scat_dispersion_imag
_atom_type_scat_source
C C 0.0033 0.0016 'International Tables Vol C Tables 4.2.6.8 and 6.1.1.4'
H H 0.0000 0.0000 'International Tables Vol C Tables 4.2.6.8 and 6.1.1.4'
N N 0.0061 0.0033 'International Tables Vol C Tables 4.2.6.8 and 6.1.1.4'
O O 0.0106 0.0060 'International Tables Vol C Tables 4.2.6.8 and 6.1.1.4'
S S 0.1246 0.1234 'International Tables Vol C Tables 4.2.6.8 and 6.1.1.4'
Li Li -0.0003 0.0001 'International Tables Vol C Tables 4.2.6.8 and 6.1.1.4'
I I -0.4742 1.8119 'International Tables Vol C Tables 4.2.6.8 and 6.1.1.4'

loop_
_geom_angle_atom_site_label_1
_geom_angle_atom_site_label_2
_geom_angle_atom_site_label_3
_geom_angle
_geom_angle_site_symmetry_1
_geom_angle_site_symmetry_3
Li I Li 76.61(15) 2_676 .
O30 Li N3 115.3(2) . .
O30 Li I 111.33(18) . 2_676
N3 Li I 109.67(19) . 2_676
O30 Li I 105.93(19) . .
N3 Li I 110.47(18) . .
I Li I 103.39(15) 2_676 .
C6 N1 S2 116.79(17) . .
N3 S2 N1 115.08(12) . .
N3 S2 C10 106.14(11) . .
N1 S2 C10 99.81(11) . .
C4 N3 S2 117.56(17) . .
C4 N3 Li 127.7(2) . .
S2 N3 Li 114.68(17) . .
N5 C4 N3 122.0(2) . .
N5 C4 C16 125.6(2) . .
N3 C4 C16 112.4(2) . .
C4 N5 C17 122.7(2) . .
N1 C6 C9 109.3(2) . .
N1 C6 C7 112.6(2) . .
C9 C6 C7 111.1(2) . .
N1 C6 C8 104.3(2) . .
C9 C6 C8 110.4(2) . .
C7 C6 C8 108.8(2) . .
C11 C10 C15 120.2(3) . .
C11 C10 S2 123.0(2) . .
C15 C10 S2 116.6(2) . .
C10 C11 C12 119.6(3) . .
C13 C12 C11 120.4(3) . .
C14 C13 C12 119.5(3) . .
C15 C14 C13 120.9(3) . .
C14 C15 C10 119.4(3) . .
C22 C17 C18 120.5(2) . .
C22 C17 N5 118.8(2) . .
C18 C17 N5 120.2(2) . .
C19 C18 C17 118.1(3) . .
C19 C18 C23 120.0(3) . .
C17 C18 C23 121.9(2) . .
C20 C19 C18 121.5(3) . .
C21 C20 C19 120.1(3) . .
C20 C21 C22 120.6(3) . .
C21 C22 C17 119.1(3) . .
C21 C22 C26 120.2(3) . .
C17 C22 C26 120.8(2) . .
C18 C23 C24 112.9(3) . .
C18 C23 C25 112.1(3) . .
C24 C23 C25 109.0(3) . .
C27 C26 C28 111.3(5) . .
C27 C26 C22 111.0(3) . .
C28 C26 C22 112.4(3) . .
C27 C26 C27' 21.6(9) . .
C28 C26 C27' 122.7(11) . .
C22 C26 C27' 115.9(10) . .
C27 C26 C28' 92.2(9) . .
C28 C26 C28' 21.1(8) . .
C22 C26 C28' 113.9(10) . .
C27' C26 C28' 107.3(11) . .
C31 O30 C34 104.0(4) . .
C31 O30 C34' 120.1(7) . .
C34 O30 C34' 16.2(7) . .
C31 O30 C31' 28.0(6) . .
C34 O30 C31' 97.4(6) . .
C34' O30 C31' 112.4(9) . .
C31 O30 Li 125.2(3) . .
C34 O30 Li 124.4(4) . .
C34' O30 Li 110.4(8) . .
C31' O30 Li 113.6(6) . .
O30 C31 C32 109.3(5) . .
C31 C32 C33 105.6(4) . .
C32 C33 C34 104.2(5) . .
O30 C34 C33 108.0(5) . .
O30 C31' C32' 101.5(10) . .
C33' C32' C31' 110.3(12) . .
C32' C33' C34' 103.9(13) . .
O30 C34' C33' 102.8(11) . .
C40 C41 C42 121.9(7) . .
C40 C41 C46 118.1(7) . .
C42 C41 C46 120.0 . .
C41 C42 C43 120.0 . .
C42 C43 C44 120.0 . .
C45 C44 C43 120.0 . .
C44 C45 C46 120.0 . .
C45 C46 C41 120.0 . .
C40' C41' C42' 120.4(8) . .
C40' C41' C46' 119.6(8) . .
C42' C41' C46' 120.0 . .
C41' C42' C43' 120.0 . .
C44' C43' C42' 120.0 . .
C43' C44' C45' 120.0 . .
C44' C45' C46' 120.0 . .
C45' C46' C41' 120.0 . .

loop_
_geom_bond_atom_site_label_1
_geom_bond_atom_site_label_2
_geom_bond_distance
_geom_bond_site_symmetry_2
I Li 2.739(5) 2_676
I Li 2.790(4) .
Li O30 1.970(5) .
Li N3 2.029(5) .
Li I 2.739(5) 2_676
N1 C6 1.497(3) .
N1 S2 1.664(2) .
S2 N3 1.612(2) .
S2 C10 1.796(3) .
N3 C4 1.390(3) .
C4 N5 1.283(3) .
C4 C16 1.510(4) .
N5 C17 1.419(3) .
C6 C9 1.520(4) .
C6 C7 1.522(4) .
C6 C8 1.535(4) .
C10 C11 1.380(4) .
C10 C15 1.393(4) .
C11 C12 1.383(4) .
C12 C13 1.382(4) .
C13 C14 1.378(4) .
C14 C15 1.372(4) .
C17 C22 1.404(4) .
C17 C18 1.405(4) .
C18 C19 1.392(4) .
C18 C23 1.512(4) .
C19 C20 1.379(4) .
C20 C21 1.373(4) .
C21 C22 1.393(4) .
C22 C26 1.523(4) .
C23 C24 1.516(5) .
C23 C25 1.520(5) .
C26 C27 1.502(7) .
C26 C28 1.517(5) .
C26 C27' 1.525(13) .
C26 C28' 1.537(13) .
O30 C31 1.425(5) .
O30 C34 1.425(5) .
O30 C34' 1.488(13) .
O30 C31' 1.490(12) .
C31 C32 1.463(7) .
C32 C33 1.480(7) .
C33 C34 1.481(8) .
C31' C32' 1.490(13) .
C32' C33' 1.488(13) .
C33' C34' 1.503(13) .
C40 C41 1.382(15) .
C41 C42 1.3900 .
C41 C46 1.3900 .
C42 C43 1.3900 .
C43 C44 1.3900 .
C44 C45 1.3900 .
C45 C46 1.3900 .
C40' C41' 1.38(4) .
C41' C42' 1.3900 .
C41' C46' 1.3900 .
C42' C43' 1.3900 .
C43' C44' 1.3900 .
C44' C45' 1.3900 .
C45' C46' 1.3900 .
